data_7704690
loop_
_publ_author_name
'Yan, Dongming'
'Xiao, Yu'
'Liu, Chang'
'Hou, Peipei'
'Chai, Wenxiang'
'Hosono, Hideo'
'Lin, Hua'
'Liu, Yi'

_publ_section_title
;
 Two new members in the quaternary Cs-Ag-As-S family with different
 arrangements of Ag-S and As-S asymmetric building units: syntheses,
 structures, and theoretical studies.
;
_journal_issue 28
_journal_name_full 'Dalton transactions (Cambridge, England : 2003)'
_journal_page_first 9743
_journal_page_last 9750
_journal_paper_doi 10.1039/d0dt01375g
_journal_volume 49
_journal_year 2020
_chemical_formula_sum 'Ag2 As2 Cs2 S5'
_chemical_formula_weight 791.70
_space_group_crystal_system triclinic
_space_group_IT_number 2
_space_group_name_Hall '-P 1'
_space_group_name_H-M_alt 'P -1'
_audit_creation_method SHELXL-2014/7
_audit_update_record
;
2020-03-12 deposited with the CCDC.	2020-06-22 downloaded from the CCDC.
;
_cell_angle_alpha 63.28(3)
_cell_angle_beta 82.11(3)
_cell_angle_gamma 87.78(3)
_cell_formula_units_Z 2
_cell_length_a 7.4900(15)
_cell_length_b 9.3000(19)
_cell_length_c 9.940(2)
_cell_measurement_reflns_used 2374
_cell_measurement_temperature 293(2)
_cell_measurement_theta_max 29.4362
_cell_measurement_theta_min 3.5227
_cell_volume 612.4(3)
_computing_structure_refinement 'SHELXL-2014/7 (Sheldrick, 2014)'
_diffrn_ambient_temperature 293(2)
_diffrn_detector_area_resol_mean 10.3592
_diffrn_measured_fraction_theta_full 0.996
_diffrn_measured_fraction_theta_max 0.841
_diffrn_measurement_device_type 'Xcalibur, Atlas, Gemini ultra'
_diffrn_measurement_method '\w scans'
_diffrn_radiation_type MoK\a
_diffrn_radiation_wavelength 0.71073
_diffrn_reflns_av_R_equivalents 0.0223
_diffrn_reflns_av_unetI/netI 0.0432
_diffrn_reflns_Laue_measured_fraction_full 0.996
_diffrn_reflns_Laue_measured_fraction_max 0.841
_diffrn_reflns_limit_h_max 8
_diffrn_reflns_limit_h_min -10
_diffrn_reflns_limit_k_max 10
_diffrn_reflns_limit_k_min -12
_diffrn_reflns_limit_l_max 12
_diffrn_reflns_limit_l_min -13
_diffrn_reflns_number 4426
_diffrn_reflns_point_group_measured_fraction_full 0.996
_diffrn_reflns_point_group_measured_fraction_max 0.841
_diffrn_reflns_theta_full 25.242
_diffrn_reflns_theta_max 29.514
_diffrn_reflns_theta_min 3.531
_exptl_absorpt_coefficient_mu 15.212
_exptl_absorpt_correction_T_max 1.00000
_exptl_absorpt_correction_T_min 0.64512
_exptl_absorpt_correction_type multi-scan
_exptl_crystal_colour YELLOW
_exptl_crystal_density_diffrn 4.293
_exptl_crystal_description BLOCK
_exptl_crystal_F_000 700
_exptl_crystal_size_max 0.15
_exptl_crystal_size_mid 0.12
_exptl_crystal_size_min 0.08
_refine_diff_density_max 0.933
_refine_diff_density_min -1.391
_refine_diff_density_rms 0.199
_refine_ls_extinction_coef 0.0176(2)
_refine_ls_extinction_expression Fc^*^=kFc[1+0.001xFc^2^\l^3^/sin(2\q)]^-1/4^
_refine_ls_extinction_method 'SHELXL-2014/7 (Sheldrick 2014'
_refine_ls_goodness_of_fit_ref 1.074
_refine_ls_hydrogen_treatment undef
_refine_ls_matrix_type full
_refine_ls_number_parameters 101
_refine_ls_number_reflns 2866
_refine_ls_number_restraints 0
_refine_ls_restrained_S_all 1.074
_refine_ls_R_factor_all 0.0346
_refine_ls_R_factor_gt 0.0257
_refine_ls_shift/su_max 0.000
_refine_ls_shift/su_mean 0.000
_refine_ls_structure_factor_coef Fsqd
_refine_ls_weighting_details 'w=1/[\s^2^(Fo^2^)+(0.0071P)^2^] where P=(Fo^2^+2Fc^2^)/3'
_refine_ls_weighting_scheme calc
_refine_ls_wR_factor_gt 0.0407
_refine_ls_wR_factor_ref 0.0427
_reflns_Friedel_coverage 0.000
_reflns_number_gt 2418
_reflns_number_total 2866
_reflns_threshold_expression 'I > 2\s(I)'
_cod_data_source_file d0dt01375g2.cif
_cod_data_source_block Cs2Ag2As2S5
_cod_depositor_comments 'Adding full bibliography for 7704690--7704691.cif.'
_cod_database_code 7704690
_shelx_shelxl_version_number 2014/7
_shelx_space_group_comment
;
The symmetry employed for this shelxl refinement is uniquely defined
by the following loop, which should always be used as a source of
symmetry information in preference to the above space-group names.
They are only intended as comments.
;

loop_
_space_group_symop_operation_xyz
'x, y, z'
'-x, -y, -z'

loop_
_atom_site_label
_atom_site_type_symbol
_atom_site_fract_x
_atom_site_fract_y
_atom_site_fract_z
_atom_site_U_iso_or_equiv
_atom_site_adp_type
_atom_site_occupancy
_atom_site_site_symmetry_order
_atom_site_calc_flag
_atom_site_refinement_flags_posn
_atom_site_refinement_flags_adp
_atom_site_refinement_flags_occupancy
_atom_site_disorder_assembly
_atom_site_disorder_group
Cs1 Cs 0.25011(5) 0.34857(4) 0.65850(4) 0.02825(10) Uani 1 1 d . . . . .
Cs2 Cs 0.73852(5) 0.05029(4) 0.56931(3) 0.02687(10) Uani 1 1 d . . . . .
Ag1 Ag 0.60309(6) 0.26293(6) 0.12029(5) 0.03472(13) Uani 1 1 d . . . . .
Ag2 Ag 0.20232(7) 0.92125(5) 0.05567(5) 0.03443(13) Uani 1 1 d . . . . .
As1 As 0.06005(7) 0.29134(6) 0.07250(5) 0.01893(13) Uani 1 1 d . . . . .
As2 As 0.30494(7) 0.51191(6) 0.18626(5) 0.01532(12) Uani 1 1 d . . . . .
S1 S 0.50711(18) 0.35361(16) 0.32025(14) 0.0240(3) Uani 1 1 d . . . . .
S2 S 0.32340(17) 0.18003(15) 0.04270(14) 0.0215(3) Uani 1 1 d . . . . .
S3 S 0.23031(19) 0.67027(15) 0.29510(14) 0.0231(3) Uani 1 1 d . . . . .
S4 S 0.87389(17) 0.07316(15) 0.18641(14) 0.0196(3) Uani 1 1 d . . . . .
S5 S 0.06069(17) 0.33329(15) 0.28320(14) 0.0217(3) Uani 1 1 d . . . . .

loop_
_atom_site_aniso_label
_atom_site_aniso_U_11
_atom_site_aniso_U_22
_atom_site_aniso_U_33
_atom_site_aniso_U_23
_atom_site_aniso_U_13
_atom_site_aniso_U_12
Cs1 0.0309(2) 0.02761(19) 0.02204(18) -0.00759(14) -0.00150(15) -0.00461(16)
Cs2 0.0332(2) 0.02338(18) 0.02105(17) -0.00687(14) -0.00623(15) 0.00348(15)
Ag1 0.0245(2) 0.0529(3) 0.0358(3) -0.0280(2) -0.0059(2) 0.0111(2)
Ag2 0.0552(3) 0.0227(2) 0.0278(2) -0.01183(18) -0.0116(2) 0.0010(2)
As1 0.0225(3) 0.0139(3) 0.0181(3) -0.0041(2) -0.0067(2) 0.0012(2)
As2 0.0169(3) 0.0140(2) 0.0139(2) -0.0052(2) -0.0023(2) 0.0003(2)
S1 0.0236(7) 0.0283(7) 0.0247(7) -0.0144(6) -0.0110(6) 0.0101(6)
S2 0.0188(7) 0.0247(7) 0.0229(6) -0.0125(5) -0.0011(6) -0.0036(6)
S3 0.0329(8) 0.0171(6) 0.0206(6) -0.0098(5) -0.0034(6) 0.0032(6)
S4 0.0177(6) 0.0191(6) 0.0234(6) -0.0100(5) -0.0052(5) 0.0006(5)
S5 0.0216(7) 0.0191(6) 0.0250(7) -0.0112(5) 0.0008(6) -0.0054(6)

loop_
_atom_type_symbol
_atom_type_description
_atom_type_scat_dispersion_real
_atom_type_scat_dispersion_imag
_atom_type_scat_source
S S 0.1246 0.1234 'International Tables Vol C Tables 4.2.6.8 and 6.1.1.4'
As As 0.0499 2.0058 'International Tables Vol C Tables 4.2.6.8 and 6.1.1.4'
Ag Ag -0.8971 1.1015 'International Tables Vol C Tables 4.2.6.8 and 6.1.1.4'
Cs Cs -0.3680 2.1192 'International Tables Vol C Tables 4.2.6.8 and 6.1.1.4'

loop_
_geom_angle_atom_site_label_1
_geom_angle_atom_site_label_2
_geom_angle_atom_site_label_3
_geom_angle
_geom_angle_site_symmetry_1
_geom_angle_site_symmetry_3
_geom_angle_publ_flag
S1 Cs1 S3 79.02(4) 2_666 . ?
S1 Cs1 S2 75.89(4) 2_666 1_556 ?
S3 Cs1 S2 153.76(3) . 1_556 ?
S1 Cs1 S3 123.12(4) 2_666 2_566 ?
S3 Cs1 S3 87.23(5) . 2_566 ?
S2 Cs1 S3 100.07(5) 1_556 2_566 ?
S1 Cs1 S4 148.48(3) 2_666 2_656 ?
S3 Cs1 S4 131.11(4) . 2_656 ?
S2 Cs1 S4 74.99(4) 1_556 2_656 ?
S3 Cs1 S4 74.07(4) 2_566 2_656 ?
S1 Cs1 S1 98.41(4) 2_666 . ?
S3 Cs1 S1 58.11(4) . . ?
S2 Cs1 S1 133.31(3) 1_556 . ?
S3 Cs1 S1 119.98(4) 2_566 . ?
S4 Cs1 S1 92.85(5) 2_656 . ?
S1 Cs1 S5 67.71(3) 2_666 2_566 ?
S3 Cs1 S5 73.33(4) . 2_566 ?
S2 Cs1 S5 90.01(4) 1_556 2_566 ?
S3 Cs1 S5 55.48(4) 2_566 2_566 ?
S4 Cs1 S5 123.85(4) 2_656 2_566 ?
S1 Cs1 S5 131.36(4) . 2_566 ?
S1 Cs1 As1 78.79(4) 2_666 1_556 ?
S3 Cs1 As1 132.20(3) . 1_556 ?
S2 Cs1 As1 34.11(3) 1_556 1_556 ?
S3 Cs1 As1 70.84(4) 2_566 1_556 ?
S4 Cs1 As1 83.85(4) 2_656 1_556 ?
S1 Cs1 As1 167.41(2) . 1_556 ?
S5 Cs1 As1 59.14(4) 2_566 1_556 ?
S1 Cs1 S3 55.11(3) 2_666 2_666 ?
S3 Cs1 S3 103.86(5) . 2_666 ?
S2 Cs1 S3 67.42(4) 1_556 2_666 ?
S3 Cs1 S3 167.49(4) 2_566 2_666 ?
S4 Cs1 S3 101.95(4) 2_656 2_666 ?
S1 Cs1 S3 71.64(4) . 2_666 ?
S5 Cs1 S3 121.70(3) 2_566 2_666 ?
As1 Cs1 S3 97.10(4) 1_556 2_666 ?
S1 Cs1 Ag2 113.08(3) 2_666 1_546 ?
S3 Cs1 Ag2 167.86(3) . 1_546 ?
S2 Cs1 Ag2 37.77(3) 1_556 1_546 ?
S3 Cs1 Ag2 85.12(5) 2_566 1_546 ?
S4 Cs1 Ag2 37.26(3) 2_656 1_546 ?
S1 Cs1 Ag2 118.50(3) . 1_546 ?
S5 Cs1 Ag2 109.57(4) 2_566 1_546 ?
As1 Cs1 Ag2 53.21(3) 1_556 1_546 ?
S3 Cs1 Ag2 84.83(4) 2_666 1_546 ?
S1 Cs1 Ag2 129.08(3) 2_666 2_566 ?
S3 Cs1 Ag2 123.50(4) . 2_566 ?
S2 Cs1 Ag2 69.35(4) 1_556 2_566 ?
S3 Cs1 Ag2 36.63(3) 2_566 2_566 ?
S4 Cs1 Ag2 47.81(3) 2_656 2_566 ?
S1 Cs1 Ag2 132.51(3) . 2_566 ?
S5 Cs1 Ag2 76.13(3) 2_566 2_566 ?
As1 Cs1 Ag2 51.71(3) 1_556 2_566 ?
S3 Cs1 Ag2 132.64(3) 2_666 2_566 ?
Ag2 Cs1 Ag2 48.52(3) 1_546 2_566 ?
S1 Cs1 As2 100.87(4) 2_666 . ?
S3 Cs1 As2 31.66(3) . . ?
S2 Cs1 As2 164.71(2) 1_556 . ?
S3 Cs1 As2 94.19(4) 2_566 . ?
S4 Cs1 As2 104.02(4) 2_656 . ?
S1 Cs1 As2 31.65(2) . . ?
S5 Cs1 As2 102.69(4) 2_566 . ?
As1 Cs1 As2 160.805(16) 1_556 . ?
S3 Cs1 As2 98.30(4) 2_666 . ?
Ag2 Cs1 As2 139.79(2) 1_546 . ?
Ag2 Cs1 As2 121.64(3) 2_566 . ?
S1 Cs2 S2 134.24(4) . 2_656 ?
S1 Cs2 S3 80.91(4) . 2_666 ?
S2 Cs2 S3 76.84(4) 2_656 2_666 ?
S1 Cs2 S5 154.48(3) . 2_656 ?
S2 Cs2 S5 62.51(4) 2_656 2_656 ?
S3 Cs2 S5 124.52(3) 2_666 2_656 ?
S1 Cs2 S5 72.32(4) . 1_655 ?
S2 Cs2 S5 138.67(4) 2_656 1_655 ?
S3 Cs2 S5 78.45(4) 2_666 1_655 ?
S5 Cs2 S5 108.00(4) 2_656 1_655 ?
S1 Cs2 S4 72.24(4) . . ?
S2 Cs2 S4 148.39(3) 2_656 . ?
S3 Cs2 S4 131.49(4) 2_666 . ?
S5 Cs2 S4 86.86(4) 2_656 . ?
S5 Cs2 S4 55.39(4) 1_655 . ?
S1 Cs2 S4 147.78(4) . 2_756 ?
S2 Cs2 S4 56.49(4) 2_656 2_756 ?
S3 Cs2 S4 72.45(4) 2_666 2_756 ?
S5 Cs2 S4 54.26(4) 2_656 2_756 ?
S5 Cs2 S4 84.65(4) 1_655 2_756 ?
S4 Cs2 S4 112.83(3) . 2_756 ?
S1 Cs2 Ag1 108.70(4) . 2_656 ?
S2 Cs2 Ag1 40.99(3) 2_656 2_656 ?
S3 Cs2 Ag1 102.27(3) 2_666 2_656 ?
S5 Cs2 Ag1 70.81(4) 2_656 2_656 ?
S5 Cs2 Ag1 178.81(2) 1_655 2_656 ?
S4 Cs2 Ag1 124.17(3) . 2_656 ?
S4 Cs2 Ag1 94.64(4) 2_756 2_656 ?
S1 Cs2 S1 108.28(4) . 2_656 ?
S2 Cs2 S1 69.15(4) 2_656 2_656 ?
S3 Cs2 S1 140.01(4) 2_666 2_656 ?
S5 Cs2 S1 54.94(3) 2_656 2_656 ?
S5 Cs2 S1 141.53(4) 1_655 2_656 ?
S4 Cs2 S1 87.44(4) . 2_656 ?
S4 Cs2 S1 103.78(4) 2_756 2_656 ?
Ag1 Cs2 S1 37.74(3) 2_656 2_656 ?
S1 Cs2 Ag2 115.72(3) . 2_666 ?
S2 Cs2 Ag2 39.67(3) 2_656 2_666 ?
S3 Cs2 Ag2 38.88(3) 2_666 2_666 ?
S5 Cs2 Ag2 89.20(4) 2_656 2_666 ?
S5 Cs2 Ag2 104.98(3) 1_655 2_666 ?
S4 Cs2 Ag2 157.15(3) . 2_666 ?
S4 Cs2 Ag2 48.51(3) 2_756 2_666 ?
Ag1 Cs2 Ag2 75.19(3) 2_656 2_666 ?
S1 Cs2 Ag2 108.52(4) 2_656 2_666 ?
S1 Cs2 As1 167.98(3) . 2_656 ?
S2 Cs2 As1 33.98(3) 2_656 2_656 ?
S3 Cs2 As1 91.47(3) 2_666 2_656 ?
S5 Cs2 As1 34.80(3) 2_656 2_656 ?
S5 Cs2 As1 115.44(4) 1_655 2_656 ?
S4 Cs2 As1 119.57(3) . 2_656 ?
S4 Cs2 As1 33.26(3) 2_756 2_656 ?
Ag1 Cs2 As1 63.66(3) 2_656 2_656 ?
S1 Cs2 As1 71.84(3) 2_656 2_656 ?
Ag2 Cs2 As1 54.47(2) 2_666 2_656 ?
S1 Cs2 Cs2 120.50(4) . 2_756 ?
S2 Cs2 Cs2 104.36(4) 2_656 2_756 ?
S3 Cs2 Cs2 108.09(4) 2_666 2_756 ?
S5 Cs2 Cs2 54.14(4) 2_656 2_756 ?
S5 Cs2 Cs2 53.86(3) 1_655 2_756 ?
S4 Cs2 Cs2 57.96(3) . 2_756 ?
S4 Cs2 Cs2 54.87(3) 2_756 2_756 ?
Ag1 Cs2 Cs2 124.95(3) 2_656 2_756 ?
S1 Cs2 Cs2 100.33(4) 2_656 2_756 ?
Ag2 Cs2 Cs2 102.03(3) 2_666 2_756 ?
As1 Cs2 Cs2 70.66(3) 2_656 2_756 ?
S1 Ag1 S2 109.92(5) . . ?
S1 Ag1 S4 111.43(5) . . ?
S2 Ag1 S4 119.85(5) . . ?
S1 Ag1 As2 120.90(4) . 2_665 ?
S2 Ag1 As2 88.15(5) . 2_665 ?
S4 Ag1 As2 105.36(5) . 2_665 ?
S1 Ag1 Ag2 162.27(3) . 2_665 ?
S2 Ag1 Ag2 81.09(4) . 2_665 ?
S4 Ag1 Ag2 51.10(3) . 2_665 ?
As2 Ag1 Ag2 71.99(3) 2_665 2_665 ?
S1 Ag1 Cs2 71.39(4) . 2_656 ?
S2 Ag1 Cs2 60.81(4) . 2_656 ?
S4 Ag1 Cs2 94.34(4) . 2_656 ?
As2 Ag1 Cs2 148.72(3) 2_665 2_656 ?
Ag2 Ag1 Cs2 104.22(3) 2_665 2_656 ?
S1 Ag1 Cs2 53.40(3) . . ?
S2 Ag1 Cs2 124.19(4) . . ?
S4 Ag1 Cs2 60.19(4) . . ?
As2 Ag1 Cs2 147.65(2) 2_665 . ?
Ag2 Ag1 Cs2 109.01(3) 2_665 . ?
Cs2 Ag1 Cs2 63.56(3) 2_656 . ?
S3 Ag2 S4 124.62(5) . 2_665 ?
S3 Ag2 S2 115.99(5) . 1_565 ?
S4 Ag2 S2 118.09(5) 2_665 1_565 ?
S3 Ag2 Ag1 86.92(4) . 2_665 ?
S4 Ag2 Ag1 52.92(4) 2_665 2_665 ?
S2 Ag2 Ag1 124.43(4) 1_565 2_665 ?
S3 Ag2 Cs2 59.97(4) . 2_666 ?
S4 Ag2 Cs2 171.98(3) 2_665 2_666 ?
S2 Ag2 Cs2 59.56(4) 1_565 2_666 ?
Ag1 Ag2 Cs2 135.07(2) 2_665 2_666 ?
S3 Ag2 Cs1 170.08(4) . 1_564 ?
S4 Ag2 Cs1 60.08(4) 2_665 1_564 ?
S2 Ag2 Cs1 58.10(4) 1_565 1_564 ?
Ag1 Ag2 Cs1 90.62(3) 2_665 1_564 ?
Cs2 Ag2 Cs1 116.61(2) 2_666 1_564 ?
S3 Ag2 Cs1 58.24(5) . 2_566 ?
S4 Ag2 Cs1 97.11(4) 2_665 2_566 ?
S2 Ag2 Cs1 125.95(4) 1_565 2_566 ?
Ag1 Ag2 Cs1 109.35(3) 2_665 2_566 ?
Cs2 Ag2 Cs1 79.78(3) 2_666 2_566 ?
Cs1 Ag2 Cs1 131.48(3) 1_564 2_566 ?
S2 As1 S4 101.20(6) . 1_455 ?
S2 As1 S5 106.33(6) . . ?
S4 As1 S5 96.23(6) 1_455 . ?
S2 As1 Cs1 62.25(4) . 1_554 ?
S4 As1 Cs1 108.50(5) 1_455 1_554 ?
S5 As1 Cs1 154.14(4) . 1_554 ?
S2 As1 Cs2 59.23(4) . 2_656 ?
S4 As1 Cs2 69.74(4) 1_455 2_656 ?
S5 As1 Cs2 61.97(4) . 2_656 ?
Cs1 As1 Cs2 119.33(3) 1_554 2_656 ?
S1 As2 S3 103.91(5) . . ?
S1 As2 S5 99.05(6) . . ?
S3 As2 S5 100.92(6) . . ?
S1 As2 Ag1 121.58(5) . 2_665 ?
S3 As2 Ag1 101.77(4) . 2_665 ?
S5 As2 Ag1 125.98(5) . 2_665 ?
S1 As2 Cs1 59.56(4) . . ?
S3 As2 Cs1 57.06(4) . . ?
S5 As2 Cs1 74.86(5) . . ?
Ag1 As2 Cs1 155.05(2) 2_665 . ?
S1 As2 Cs1 52.79(4) . 2_666 ?
S3 As2 Cs1 65.79(4) . 2_666 ?
S5 As2 Cs1 139.51(4) . 2_666 ?
Ag1 As2 Cs1 94.50(4) 2_665 2_666 ?
Cs1 As2 Cs1 65.84(3) . 2_666 ?
As2 S1 Ag1 91.26(5) . . ?
As2 S1 Cs2 167.03(7) . . ?
Ag1 S1 Cs2 90.52(4) . . ?
As2 S1 Cs1 96.85(5) . 2_666 ?
Ag1 S1 Cs1 120.95(6) . 2_666 ?
Cs2 S1 Cs1 93.23(4) . 2_666 ?
As2 S1 Cs1 88.80(5) . . ?
Ag1 S1 Cs1 157.24(6) . . ?
Cs2 S1 Cs1 84.62(4) . . ?
Cs1 S1 Cs1 81.59(4) 2_666 . ?
As2 S1 Cs2 96.78(5) . 2_656 ?
Ag1 S1 Cs2 70.87(5) . 2_656 ?
Cs2 S1 Cs2 71.72(4) . 2_656 ?
Cs1 S1 Cs2 161.68(4) 2_666 2_656 ?
Cs1 S1 Cs2 86.52(5) . 2_656 ?
As1 S2 Ag2 98.57(6) . 1_545 ?
As1 S2 Ag1 118.30(6) . . ?
Ag2 S2 Ag1 135.88(6) 1_545 . ?
As1 S2 Cs2 86.79(5) . 2_656 ?
Ag2 S2 Cs2 80.77(5) 1_545 2_656 ?
Ag1 S2 Cs2 78.20(5) . 2_656 ?
As1 S2 Cs1 83.64(5) . 1_554 ?
Ag2 S2 Cs1 84.14(5) 1_545 1_554 ?
Ag1 S2 Cs1 121.09(6) . 1_554 ?
Cs2 S2 Cs1 160.71(5) 2_656 1_554 ?
As2 S3 Ag2 96.55(5) . . ?
As2 S3 Cs2 161.25(6) . 2_666 ?
Ag2 S3 Cs2 81.15(4) . 2_666 ?
As2 S3 Cs1 91.28(4) . . ?
Ag2 S3 Cs1 172.16(5) . . ?
Cs2 S3 Cs1 91.57(4) 2_666 . ?
As2 S3 Cs1 102.51(6) . 2_566 ?
Ag2 S3 Cs1 85.13(5) . 2_566 ?
Cs2 S3 Cs1 95.86(4) 2_666 2_566 ?
Cs1 S3 Cs1 92.77(5) . 2_566 ?
As2 S3 Cs1 83.79(5) . 2_666 ?
Ag2 S3 Cs1 105.07(6) . 2_666 ?
Cs2 S3 Cs1 78.92(4) 2_666 2_666 ?
Cs1 S3 Cs1 76.14(5) . 2_666 ?
Cs1 S3 Cs1 167.49(4) 2_566 2_666 ?
As1 S4 Ag2 96.07(6) 1_655 2_665 ?
As1 S4 Ag1 88.78(5) 1_655 . ?
Ag2 S4 Ag1 75.98(4) 2_665 . ?
As1 S4 Cs1 156.14(5) 1_655 2_656 ?
Ag2 S4 Cs1 82.66(5) 2_665 2_656 ?
Ag1 S4 Cs1 113.74(5) . 2_656 ?
As1 S4 Cs2 102.30(5) 1_655 . ?
Ag2 S4 Cs2 151.36(5) 2_665 . ?
Ag1 S4 Cs2 82.58(5) . . ?
Cs1 S4 Cs2 88.95(4) 2_656 . ?
As1 S4 Cs2 77.00(5) 1_655 2_756 ?
Ag2 S4 Cs2 139.37(5) 2_665 2_756 ?
Ag1 S4 Cs2 142.37(5) . 2_756 ?
Cs1 S4 Cs2 88.45(4) 2_656 2_756 ?
Cs2 S4 Cs2 67.17(3) . 2_756 ?
As1 S5 As2 96.35(6) . . ?
As1 S5 Cs2 83.24(5) . 2_656 ?
As2 S5 Cs2 103.61(5) . 2_656 ?
As1 S5 Cs2 105.65(5) . 1_455 ?
As2 S5 Cs2 156.66(5) . 1_455 ?
Cs2 S5 Cs2 72.00(4) 2_656 1_455 ?
As1 S5 Cs1 120.53(5) . 2_566 ?
As2 S5 Cs1 91.51(4) . 2_566 ?
Cs2 S5 Cs1 150.54(4) 2_656 2_566 ?
Cs2 S5 Cs1 84.06(4) 1_455 2_566 ?

loop_
_geom_bond_atom_site_label_1
_geom_bond_atom_site_label_2
_geom_bond_distance
_geom_bond_site_symmetry_2
_geom_bond_publ_flag
Cs1 S1 3.4705(18) 2_666 ?
Cs1 S3 3.524(2) . ?
Cs1 S2 3.5311(17) 1_556 ?
Cs1 S3 3.5654(16) 2_566 ?
Cs1 S4 3.6157(18) 2_656 ?
Cs1 S1 3.6195(18) . ?
Cs1 S5 3.8919(17) 2_566 ?
Cs1 As1 3.9655(13) 1_556 ?
Cs1 S3 3.9694(16) 2_666 ?
Cs1 Ag2 4.138(2) 1_546 ?
Cs1 Ag2 4.178(2) 2_566 ?
Cs1 As2 4.1973(14) . ?
Cs2 S1 3.4073(19) . ?
Cs2 S2 3.4401(19) 2_656 ?
Cs2 S3 3.4507(15) 2_666 ?
Cs2 S5 3.5529(18) 2_656 ?
Cs2 S5 3.566(2) 1_655 ?
Cs2 S4 3.7133(16) . ?
Cs2 S4 3.8486(17) 2_756 ?
Cs2 Ag1 3.857(2) 2_656 ?
Cs2 S1 3.869(2) 2_656 ?
Cs2 Ag2 3.9385(9) 2_666 ?
Cs2 As1 3.9972(18) 2_656 ?
Cs2 Cs2 4.1845(13) 2_756 ?
Ag1 S1 2.4993(15) . ?
Ag1 S2 2.5849(15) . ?
Ag1 S4 2.5897(15) . ?
Ag1 As2 2.8181(14) 2_665 ?
Ag1 Ag2 3.1493(10) 2_665 ?
Ag1 Cs2 3.857(2) 2_656 ?
Ag2 S3 2.5020(17) . ?
Ag2 S4 2.5260(14) 2_665 ?
Ag2 S2 2.5474(16) 1_565 ?
Ag2 Ag1 3.1493(11) 2_665 ?
Ag2 Cs2 3.9385(9) 2_666 ?
Ag2 Cs1 4.138(2) 1_564 ?
Ag2 Cs1 4.178(2) 2_566 ?
As1 S2 2.2376(15) . ?
As1 S4 2.2502(17) 1_455 ?
As1 S5 2.2970(14) . ?
As1 Cs1 3.9655(13) 1_554 ?
As1 Cs2 3.9972(18) 2_656 ?
As2 S1 2.2027(15) . ?
As2 S3 2.2034(14) . ?
As2 S5 2.3123(17) . ?
As2 Ag1 2.8181(14) 2_665 ?
As2 Cs1 4.3266(12) 2_666 ?
S1 Cs1 3.4705(18) 2_666 ?
S1 Cs2 3.869(2) 2_656 ?
S2 Ag2 2.5473(15) 1_545 ?
S2 Cs2 3.4400(18) 2_656 ?
S2 Cs1 3.5310(17) 1_554 ?
S3 Cs2 3.4507(15) 2_666 ?
S3 Cs1 3.5653(16) 2_566 ?
S3 Cs1 3.9694(16) 2_666 ?
S4 As1 2.2501(17) 1_655 ?
S4 Ag2 2.5261(14) 2_665 ?
S4 Cs1 3.6158(18) 2_656 ?
S4 Cs2 3.8485(17) 2_756 ?
S5 Cs2 3.5530(18) 2_656 ?
S5 Cs2 3.566(2) 1_455 ?
S5 Cs1 3.8919(17) 2_566 ?
